data_7225137
loop_
_publ_author_name
'Lu, Xin-Xin'
'Luo, Yu-Hui'
'Liu, Yu-Shuang'
'Ma, Wen-Wen'
'Xu, Yan'
'Zhang, Hong'

_publ_section_title
;
 Assembly of three stable POM-based pillar-layer CuIcoordination polymers
 with visible light driven photocatalytic properties
;
_journal_issue 20
_journal_name_full CrystEngComm
_journal_page_first 3650
_journal_paper_doi 10.1039/C6CE00332J
_journal_volume 18
_journal_year 2016
_chemical_formula_moiety Cu(I)12Cl(trz)8[PMo12O40]
_chemical_formula_sum 'C16 H16 Cl Cu12 Mo12 N24 O40 P'
_chemical_formula_weight 3164.71
_space_group_crystal_system monoclinic
_space_group_IT_number 12
_space_group_name_Hall '-C 2y'
_space_group_name_H-M_alt 'C 1 2/m 1'
_symmetry_space_group_name_Hall '-C 2y'
_symmetry_space_group_name_H-M 'C 1 2/m 1'
_atom_sites_solution_hydrogens geom
_audit_creation_method SHELXL-2014/7
_audit_update_record
;
2015-06-30 deposited with the CCDC.
2016-04-19 downloaded from the CCDC.
;
_cell_angle_alpha 90
_cell_angle_beta 121.431(4)
_cell_angle_gamma 90
_cell_formula_units_Z 2
_cell_length_a 17.436(2)
_cell_length_b 14.520(2)
_cell_length_c 14.457(3)
_cell_measurement_reflns_used 3934
_cell_measurement_temperature 293(2)
_cell_measurement_theta_max 28.424
_cell_measurement_theta_min 2.34
_cell_volume 3123.0(9)
_computing_cell_refinement 'Bruker SMART'
_computing_data_collection 'Bruker SMART'
_computing_data_reduction 'Bruker SAINT'
_computing_molecular_graphics 'Bruker SHELXTL'
_computing_publication_material 'Bruker SHELXTL'
_computing_structure_refinement 'SHELXL-2014/7 (Sheldrick, 2014)'
_computing_structure_solution 'Bruker SHELXTL'
_diffrn_ambient_temperature 293(2)
_diffrn_measured_fraction_theta_full 0.999
_diffrn_measured_fraction_theta_max 0.995
_diffrn_measurement_device_type 'CCD area detector'
_diffrn_measurement_method 'phi and omega scans'
_diffrn_radiation_type MoK\a
_diffrn_radiation_wavelength 0.71073
_diffrn_reflns_av_R_equivalents 0.0557
_diffrn_reflns_av_unetI/netI 0.0569
_diffrn_reflns_Laue_measured_fraction_full 0.999
_diffrn_reflns_Laue_measured_fraction_max 0.995
_diffrn_reflns_limit_h_max 23
_diffrn_reflns_limit_h_min -22
_diffrn_reflns_limit_k_max 11
_diffrn_reflns_limit_k_min -19
_diffrn_reflns_limit_l_max 19
_diffrn_reflns_limit_l_min -19
_diffrn_reflns_number 11565
_diffrn_reflns_point_group_measured_fraction_full 0.999
_diffrn_reflns_point_group_measured_fraction_max 0.995
_diffrn_reflns_theta_full 25.242
_diffrn_reflns_theta_max 28.424
_diffrn_reflns_theta_min 1.960
_exptl_absorpt_coefficient_mu 6.482
_exptl_absorpt_correction_T_max 1.000
_exptl_absorpt_correction_T_min 0.334
_exptl_absorpt_correction_type multi-scan
_exptl_crystal_colour black
_exptl_crystal_density_diffrn 3.365
_exptl_crystal_density_method not-measured
_exptl_crystal_description block
_exptl_crystal_F_000 2968
_exptl_crystal_size_max 0.300
_exptl_crystal_size_mid 0.250
_exptl_crystal_size_min 0.200
_refine_diff_density_max 1.650
_refine_diff_density_min -1.385
_refine_diff_density_rms 0.224
_refine_ls_extinction_method none
_refine_ls_goodness_of_fit_ref 1.051
_refine_ls_hydrogen_treatment constr
_refine_ls_matrix_type full
_refine_ls_number_parameters 264
_refine_ls_number_reflns 4072
_refine_ls_number_restraints 18
_refine_ls_restrained_S_all 1.075
_refine_ls_R_factor_all 0.0732
_refine_ls_R_factor_gt 0.0562
_refine_ls_shift/su_max 0.000
_refine_ls_shift/su_mean 0.000
_refine_ls_structure_factor_coef Fsqd
_refine_ls_weighting_details 'w=1/[\s^2^(Fo^2^)+(0.0314P)^2^+67.7684P] where P=(Fo^2^+2Fc^2^)/3'
_refine_ls_weighting_scheme calc
_refine_ls_wR_factor_gt 0.1113
_refine_ls_wR_factor_ref 0.1190
_reflns_Friedel_coverage 0.000
_reflns_number_gt 3271
_reflns_number_total 4072
_reflns_threshold_expression 'I > 2\s(I)'
_cod_data_source_file c6ce00332j2.cif
_cod_data_source_block y
_cod_depositor_comments 'Adding full bibliography for 7225136--7225137.cif.'
_cod_database_code 7225137
_shelx_shelxl_version_number 2014/7
_shelx_space_group_comment
;
The symmetry employed for this shelxl refinement is uniquely defined
by the following loop, which should always be used as a source of
symmetry information in preference to the above space-group names.
They are only intended as comments.
;
_shelx_estimated_absorpt_t_min 0.247
_shelx_estimated_absorpt_t_max 0.357

loop_
_space_group_symop_operation_xyz
'x, y, z'
'-x, y, -z'
'x+1/2, y+1/2, z'
'-x+1/2, y+1/2, -z'
'-x, -y, -z'
'x, -y, z'
'-x+1/2, -y+1/2, -z'
'x+1/2, -y+1/2, z'

loop_
_atom_site_label
_atom_site_type_symbol
_atom_site_fract_x
_atom_site_fract_y
_atom_site_fract_z
_atom_site_U_iso_or_equiv
_atom_site_adp_type
_atom_site_occupancy
_atom_site_site_symmetry_order
_atom_site_calc_flag
_atom_site_refinement_flags_posn
_atom_site_refinement_flags_adp
_atom_site_refinement_flags_occupancy
Mo1 Mo 0.35996(6) 1.0000 0.11161(8) 0.0278(2) Uani 1 2 d S T P
Mo2 Mo 0.52421(5) 0.82457(5) 0.18298(5) 0.03136(17) Uani 1 1 d . . .
Mo3 Mo 0.32838(5) 0.82920(5) -0.08212(5) 0.03461(18) Uani 1 1 d . . .
Mo4 Mo 0.31089(6) 1.0000 -0.26988(7) 0.0369(3) Uani 1 2 d S T P
P1 P 0.5000 1.0000 0.0000 0.0147(6) Uani 1 4 d S T P
Cu1 Cu 0.12988(8) 0.12270(9) 0.45565(8) 0.0426(3) Uani 1 1 d . . .
Cu2 Cu 0.08255(7) 0.12194(8) 0.66829(8) 0.0374(3) Uani 1 1 d . . .
Cu3 Cu 0.12990(11) 0.5000 0.58189(13) 0.0379(3) Uani 1 2 d S T P
Cu4 Cu 0.12438(10) 0.0000 0.07326(10) 0.0349(3) Uani 1 2 d S T P
C1 C 0.1399(5) 0.0725(6) 0.2692(6) 0.0339(18) Uani 1 1 d . . .
H1 H 0.1399 0.1335 0.2496 0.041 Uiso 1 1 calc R U .
C2 C 0.1410(6) 0.3134(6) 0.5159(6) 0.0334(18) Uani 1 1 d . . .
H2 H 0.1579 0.3321 0.4675 0.040 Uiso 1 1 calc R U .
C3 C 0.1051(5) 0.3132(6) 0.6345(6) 0.0315(17) Uani 1 1 d . . .
H3 H 0.0920 0.3324 0.6861 0.038 Uiso 1 1 calc R U .
C4 C 0.0948(5) 0.0722(5) 0.8699(5) 0.0234(14) Uani 1 1 d . . .
H4 H 0.0969 0.1332 0.8906 0.028 Uiso 1 1 calc R U .
Cl1 Cl 0.0000 0.0000 0.5000 0.0422(10) Uani 1 4 d S T P
N1 N 0.1415(4) 0.0472(5) 0.3574(5) 0.0310(14) Uani 1 1 d . . .
N2 N 0.1383(6) 0.0000 0.2108(7) 0.029(2) Uani 1 2 d S T P
N3 N 0.1277(4) 0.2268(5) 0.5311(5) 0.0288(14) Uani 1 1 d . . .
N4 N 0.1043(4) 0.2268(5) 0.6083(5) 0.0294(14) Uani 1 1 d . . .
N5 N 0.1271(4) 0.3718(5) 0.5788(5) 0.0297(14) Uani 1 1 d . . .
N6 N 0.0849(4) 0.0472(4) 0.7768(4) 0.0239(12) Uani 1 1 d . . .
N7 N 0.1015(6) 0.0000 0.9316(7) 0.0264(19) Uani 1 2 d S T P
O1 O 0.5672(5) 0.9341(6) 0.0943(6) 0.0151(17) Uani 0.5 1 d . . P
O2 O 0.4499(6) 1.0557(6) 0.0378(7) 0.0175(18) Uani 0.5 1 d . . P
O3 O 0.3025(5) 1.0892(5) -0.0022(5) 0.058(2) Uani 1 1 d . . .
O4 O 0.2966(7) 1.0000 0.1651(8) 0.069(4) Uani 1 2 d S T P
O5 O 0.4446(5) 0.9092(4) 0.1934(5) 0.054(2) Uani 1 1 d . . .
O6 O 0.6169(5) 0.9091(6) 0.2780(6) 0.071(2) Uani 1 1 d . U .
O7 O 0.5341(5) 0.7454(4) 0.2709(5) 0.0460(16) Uani 1 1 d . . .
O8 O 0.6015(5) 0.7806(6) 0.1406(6) 0.072(2) Uani 1 1 d . U .
O9 O 0.4250(5) 0.7813(4) 0.0546(5) 0.0513(18) Uani 1 1 d . . .
O10 O 0.2501(5) 0.7502(5) -0.1189(6) 0.058(2) Uani 1 1 d . . .
O11 O 0.2759(5) 0.9098(6) -0.2012(6) 0.071(2) Uani 1 1 d . U .
O12 O 0.2208(5) 1.0000 -0.3953(6) 0.042(2) Uani 1 2 d S T P

loop_
_atom_site_aniso_label
_atom_site_aniso_U_11
_atom_site_aniso_U_22
_atom_site_aniso_U_33
_atom_site_aniso_U_23
_atom_site_aniso_U_13
_atom_site_aniso_U_12
Mo1 0.0338(5) 0.0303(5) 0.0336(5) 0.000 0.0274(4) 0.000
Mo2 0.0434(4) 0.0282(4) 0.0247(3) 0.0075(3) 0.0193(3) -0.0077(3)
Mo3 0.0337(3) 0.0385(4) 0.0298(3) 0.0024(3) 0.0153(3) -0.0176(3)
Mo4 0.0246(5) 0.0600(7) 0.0135(4) 0.000 0.0012(3) 0.000
P1 0.0165(14) 0.0165(16) 0.0088(13) 0.000 0.0050(11) 0.000
Cu1 0.0588(7) 0.0438(7) 0.0313(5) -0.0072(5) 0.0278(5) 0.0088(6)
Cu2 0.0492(6) 0.0362(6) 0.0369(5) 0.0185(5) 0.0295(5) 0.0101(5)
Cu3 0.0506(9) 0.0249(7) 0.0436(8) 0.000 0.0283(7) 0.000
Cu4 0.0445(8) 0.0472(9) 0.0213(6) 0.000 0.0229(6) 0.000
C1 0.043(4) 0.039(5) 0.029(4) 0.004(4) 0.026(3) 0.011(4)
C2 0.050(5) 0.035(5) 0.028(4) 0.004(3) 0.029(4) 0.001(4)
C3 0.045(4) 0.031(4) 0.029(4) 0.001(3) 0.026(3) 0.004(4)
C4 0.034(4) 0.018(3) 0.020(3) -0.005(3) 0.016(3) 0.003(3)
Cl1 0.060(3) 0.031(2) 0.0220(17) 0.000 0.0117(17) 0.000
N1 0.041(4) 0.032(4) 0.027(3) 0.000(3) 0.022(3) 0.006(3)
N2 0.027(4) 0.040(5) 0.026(4) 0.000 0.018(4) 0.000
N3 0.038(3) 0.033(4) 0.022(3) -0.001(3) 0.020(3) 0.002(3)
N4 0.043(4) 0.030(4) 0.023(3) 0.001(3) 0.022(3) 0.002(3)
N5 0.040(4) 0.024(3) 0.028(3) 0.001(3) 0.020(3) -0.001(3)
N6 0.032(3) 0.021(3) 0.022(3) 0.001(2) 0.016(2) 0.002(2)
N7 0.027(4) 0.036(5) 0.020(4) 0.000 0.015(3) 0.000
O1 0.016(4) 0.018(4) 0.012(4) 0.004(3) 0.008(3) 0.003(4)
O2 0.017(4) 0.017(5) 0.016(4) -0.002(4) 0.007(3) 0.009(4)
O3 0.059(4) 0.038(4) 0.028(3) 0.009(3) -0.012(3) -0.012(3)
O4 0.046(5) 0.131(11) 0.049(6) 0.000 0.038(5) 0.000
O5 0.059(4) 0.029(3) 0.032(3) -0.012(3) -0.007(3) 0.016(3)
O6 0.072(4) 0.093(5) 0.081(4) -0.062(4) 0.063(4) -0.050(4)
O7 0.082(5) 0.030(3) 0.029(3) 0.012(3) 0.030(3) 0.012(3)
O8 0.075(4) 0.095(6) 0.071(4) -0.056(4) 0.056(4) -0.050(4)
O9 0.064(4) 0.032(3) 0.029(3) -0.012(3) 0.004(3) 0.012(3)
O10 0.051(4) 0.063(5) 0.057(4) -0.024(4) 0.025(3) -0.033(4)
O11 0.072(4) 0.094(5) 0.085(5) 0.057(4) 0.066(4) 0.046(4)
O12 0.033(4) 0.054(6) 0.024(4) 0.000 0.003(3) 0.000

loop_
_atom_type_symbol
_atom_type_description
_atom_type_scat_dispersion_real
_atom_type_scat_dispersion_imag
_atom_type_scat_source
C C 0.0033 0.0016 'International Tables Vol C Tables 4.2.6.8 and 6.1.1.4'
H H 0.0000 0.0000 'International Tables Vol C Tables 4.2.6.8 and 6.1.1.4'
Cl Cl 0.1484 0.1585 'International Tables Vol C Tables 4.2.6.8 and 6.1.1.4'
Cu Cu 0.3201 1.2651 'International Tables Vol C Tables 4.2.6.8 and 6.1.1.4'
Mo Mo -1.6832 0.6857 'International Tables Vol C Tables 4.2.6.8 and 6.1.1.4'
N N 0.0061 0.0033 'International Tables Vol C Tables 4.2.6.8 and 6.1.1.4'
O O 0.0106 0.0060 'International Tables Vol C Tables 4.2.6.8 and 6.1.1.4'
P P 0.1023 0.0942 'International Tables Vol C Tables 4.2.6.8 and 6.1.1.4'

loop_
_geom_angle_atom_site_label_1
_geom_angle_atom_site_label_2
_geom_angle_atom_site_label_3
_geom_angle
_geom_angle_site_symmetry_1
_geom_angle_site_symmetry_3
O4 Mo1 O5 101.8(4) . 6_575
O4 Mo1 O5 101.8(4) . .
O5 Mo1 O5 89.7(4) 6_575 .
O4 Mo1 O3 103.0(4) . 6_575
O5 Mo1 O3 155.1(4) 6_575 6_575
O5 Mo1 O3 87.3(3) . 6_575
O4 Mo1 O3 103.0(4) . .
O5 Mo1 O3 87.3(3) 6_575 .
O5 Mo1 O3 155.1(4) . .
O3 Mo1 O3 85.1(4) 6_575 .
O4 Mo1 O2 160.7(2) . .
O5 Mo1 O2 64.5(3) 6_575 .
O5 Mo1 O2 92.0(3) . .
O3 Mo1 O2 90.9(3) 6_575 .
O3 Mo1 O2 64.5(3) . .
O4 Mo1 O2 160.7(2) . 6_575
O5 Mo1 O2 92.0(3) 6_575 6_575
O5 Mo1 O2 64.5(3) . 6_575
O3 Mo1 O2 64.5(3) 6_575 6_575
O3 Mo1 O2 90.9(3) . 6_575
O2 Mo1 O2 38.5(4) . 6_575
O7 Mo2 O8 102.2(4) . .
O7 Mo2 O9 101.6(3) . .
O8 Mo2 O9 90.7(3) . .
O7 Mo2 O5 100.1(3) . .
O8 Mo2 O5 157.6(4) . .
O9 Mo2 O5 87.7(3) . .
O7 Mo2 O6 100.5(4) . .
O8 Mo2 O6 88.4(3) . .
O9 Mo2 O6 157.5(4) . .
O5 Mo2 O6 84.7(3) . .
O7 Mo2 O1 159.4(3) . .
O8 Mo2 O1 64.5(4) . .
O9 Mo2 O1 94.5(3) . .
O5 Mo2 O1 93.3(3) . .
O6 Mo2 O1 65.0(3) . .
O7 Mo2 O2 158.0(3) . 6_575
O8 Mo2 O2 96.3(4) . 6_575
O9 Mo2 O2 66.1(3) . 6_575
O5 Mo2 O2 62.7(3) . 6_575
O6 Mo2 O2 91.7(4) . 6_575
O1 Mo2 O2 42.3(3) . 6_575
O10 Mo3 O3 102.5(4) . 6_575
O10 Mo3 O11 102.3(4) . .
O3 Mo3 O11 90.7(3) 6_575 .
O10 Mo3 O9 102.3(4) . .
O3 Mo3 O9 87.6(3) 6_575 .
O11 Mo3 O9 155.1(4) . .
O10 Mo3 O8 102.1(4) . 2_655
O3 Mo3 O8 155.3(4) 6_575 2_655
O11 Mo3 O8 86.8(3) . 2_655
O9 Mo3 O8 84.5(3) . 2_655
O10 Mo3 O1 158.9(3) . 2_655
O3 Mo3 O1 94.5(3) 6_575 2_655
O11 Mo3 O1 64.6(3) . 2_655
O9 Mo3 O1 90.8(3) . 2_655
O8 Mo3 O1 62.3(3) 2_655 2_655
O12 Mo4 O6 102.4(3) . 5_675
O12 Mo4 O6 102.4(3) . 2_655
O6 Mo4 O6 89.8(5) 5_675 2_655
O12 Mo4 O11 100.9(3) . 6_575
O6 Mo4 O11 87.5(3) 5_675 6_575
O6 Mo4 O11 156.6(4) 2_655 6_575
O12 Mo4 O11 100.9(3) . .
O6 Mo4 O11 156.6(4) 5_675 .
O6 Mo4 O11 87.5(3) 2_655 .
O11 Mo4 O11 85.8(5) 6_575 .
O12 Mo4 O1 157.4(2) . 5_675
O6 Mo4 O1 63.2(3) 5_675 5_675
O6 Mo4 O1 95.2(3) 2_655 5_675
O11 Mo4 O1 63.0(3) 6_575 5_675
O11 Mo4 O1 93.9(3) . 5_675
O12 Mo4 O1 157.4(2) . 2_655
O6 Mo4 O1 95.2(3) 5_675 2_655
O6 Mo4 O1 63.2(3) 2_655 2_655
O11 Mo4 O1 93.9(3) 6_575 2_655
O11 Mo4 O1 63.0(3) . 2_655
O1 Mo4 O1 45.0(4) 5_675 2_655
O2 P1 O2 65.8(7) . 6_575
O2 P1 O2 114.2(7) . 2_655
O2 P1 O2 180.0(5) 6_575 2_655
O2 P1 O2 180.0 . 5_675
O2 P1 O2 114.2(7) 6_575 5_675
O2 P1 O2 65.8(7) 2_655 5_675
O2 P1 O1 109.0(4) . .
O2 P1 O1 70.5(5) 6_575 .
O2 P1 O1 109.5(5) 2_655 .
O2 P1 O1 71.0(4) 5_675 .
O2 P1 O1 70.5(5) . 6_575
O2 P1 O1 109.0(4) 6_575 6_575
O2 P1 O1 71.0(4) 2_655 6_575
O2 P1 O1 109.5(5) 5_675 6_575
O1 P1 O1 74.8(7) . 6_575
O2 P1 O1 109.5(5) . 2_655
O2 P1 O1 71.0(4) 6_575 2_655
O2 P1 O1 109.0(4) 2_655 2_655
O2 P1 O1 70.5(5) 5_675 2_655
O1 P1 O1 105.2(7) . 2_655
O1 P1 O1 180.0 6_575 2_655
O2 P1 O1 71.0(4) . 5_675
O2 P1 O1 109.5(5) 6_575 5_675
O2 P1 O1 70.5(5) 2_655 5_675
O2 P1 O1 109.0(4) 5_675 5_675
O1 P1 O1 180.0 . 5_675
O1 P1 O1 105.2(7) 6_575 5_675
O1 P1 O1 74.8(7) 2_655 5_675
N3 Cu1 N1 161.6(3) . .
N4 Cu2 N6 157.3(3) . .
N4 Cu2 Cl1 104.62(19) . .
N6 Cu2 Cl1 98.06(18) . .
N5 Cu3 N5 177.2(4) 6_565 .
N7 Cu4 N2 175.9(4) 1_554 .
N1 C1 N2 112.0(8) . .
N1 C1 H1 124.0 . .
N2 C1 H1 124.0 . .
N3 C2 N5 112.2(6) . .
N3 C2 H2 123.9 . .
N5 C2 H2 123.9 . .
N4 C3 N5 113.1(6) . .
N4 C3 H3 123.4 . .
N5 C3 H3 123.4 . .
N6 C4 N7 112.6(6) . .
N6 C4 H4 123.7 . .
N7 C4 H4 123.7 . .
Cu2 Cl1 Cu2 180.00(5) . 5_556
Cu2 Cl1 Cu2 80.73(4) . 6
Cu2 Cl1 Cu2 99.27(4) 5_556 6
Cu2 Cl1 Cu2 99.27(4) . 2_556
Cu2 Cl1 Cu2 80.73(4) 5_556 2_556
Cu2 Cl1 Cu2 180.0 6 2_556
C1 N1 N1 106.3(5) . 6
C1 N1 Cu1 127.7(6) . .
N1 N1 Cu1 125.5(2) 6 .
C1 N2 C1 103.4(9) . 6
C1 N2 Cu4 128.1(4) . .
C1 N2 Cu4 128.1(4) 6 .
C2 N3 N4 106.7(6) . .
C2 N3 Cu1 127.8(5) . .
N4 N3 Cu1 125.3(5) . .
C3 N4 N3 105.8(6) . .
C3 N4 Cu2 128.0(5) . .
N3 N4 Cu2 126.1(5) . .
C2 N5 C3 102.1(6) . .
C2 N5 Cu3 129.2(5) . .
C3 N5 Cu3 128.6(5) . .
C4 N6 N6 106.0(4) . 6
C4 N6 Cu2 128.7(5) . .
N6 N6 Cu2 125.03(18) 6 .
C4 N7 C4 102.8(8) 6 .
C4 N7 Cu4 128.5(4) 6 1_556
C4 N7 Cu4 128.5(4) . 1_556
P1 O1 O2 52.4(4) . 6_575
P1 O1 O2 52.2(4) . 5_675
O2 O1 O2 89.5(5) 6_575 5_675
P1 O1 Mo2 124.6(4) . .
O2 O1 Mo2 72.2(4) 6_575 .
O2 O1 Mo2 134.9(6) 5_675 .
P1 O1 Mo3 124.1(4) . 2_655
O2 O1 Mo3 137.9(6) 6_575 2_655
O2 O1 Mo3 71.9(4) 5_675 2_655
Mo2 O1 Mo3 94.4(3) . 2_655
P1 O1 Mo4 120.1(5) . 5_675
O2 O1 Mo4 127.1(5) 6_575 5_675
O2 O1 Mo4 129.5(5) 5_675 5_675
Mo2 O1 Mo4 92.8(3) . 5_675
Mo3 O1 Mo4 92.3(3) 2_655 5_675
P1 O2 O2 57.1(4) . 6_575
P1 O2 O1 57.1(4) . 6_575
O2 O2 O1 94.8(4) 6_575 6_575
P1 O2 O1 56.8(4) . 5_675
O2 O2 O1 94.8(4) 6_575 5_675
O1 O2 O1 89.7(5) 6_575 5_675
P1 O2 Mo1 127.8(5) . .
O2 O2 Mo1 70.7(2) 6_575 .
O1 O2 Mo1 132.4(5) 6_575 .
O1 O2 Mo1 135.1(5) 5_675 .
P1 O2 Mo2 122.6(5) . 6_575
O2 O2 Mo2 134.0(2) 6_575 6_575
O1 O2 Mo2 65.6(4) 6_575 6_575
O1 O2 Mo2 124.5(6) 5_675 6_575
Mo1 O2 Mo2 91.9(3) . 6_575
Mo3 O3 Mo1 140.7(4) 6_575 .
Mo1 O5 Mo2 140.1(4) . .
Mo4 O6 Mo2 138.5(4) 5_675 .
Mo2 O8 Mo3 138.2(5) . 2_655
Mo2 O9 Mo3 139.1(4) . .
Mo3 O11 Mo4 139.7(4) . .

loop_
_geom_bond_atom_site_label_1
_geom_bond_atom_site_label_2
_geom_bond_distance
_geom_bond_site_symmetry_2
Mo1 O4 1.646(9) .
Mo1 O5 1.869(6) 6_575
Mo1 O5 1.869(6) .
Mo1 O3 1.916(6) 6_575
Mo1 O3 1.916(6) .
Mo1 O2 2.449(9) .
Mo1 O2 2.449(9) 6_575
Mo2 O7 1.654(6) .
Mo2 O8 1.861(7) .
Mo2 O9 1.866(6) .
Mo2 O5 1.918(7) .
Mo2 O6 1.921(7) .
Mo2 O1 2.395(8) .
Mo2 O2 2.505(9) 6_575
Mo3 O10 1.644(6) .
Mo3 O3 1.866(7) 6_575
Mo3 O11 1.879(7) .
Mo3 O9 1.938(6) .
Mo3 O8 1.946(7) 2_655
Mo3 O1 2.450(9) 2_655
Mo4 O12 1.668(7) .
Mo4 O6 1.870(7) 5_675
Mo4 O6 1.870(7) 2_655
Mo4 O11 1.924(7) 6_575
Mo4 O11 1.924(7) .
Mo4 O1 2.499(8) 5_675
Mo4 O1 2.499(8) 2_655
P1 O2 1.487(8) .
P1 O2 1.487(8) 6_575
P1 O2 1.487(8) 2_655
P1 O2 1.487(8) 5_675
P1 O1 1.575(8) .
P1 O1 1.575(8) 6_575
P1 O1 1.575(8) 2_655
P1 O1 1.575(8) 5_675
Cu1 N3 1.876(7) .
Cu1 N1 1.887(6) .
Cu2 N4 1.886(7) .
Cu2 N6 1.891(6) .
Cu2 Cl1 2.7338(12) .
Cu3 N5 1.862(7) 6_565
Cu3 N5 1.862(7) .
Cu4 N7 1.872(8) 1_554
Cu4 N2 1.873(9) .
C1 N1 1.313(9) .
C1 N2 1.341(9) .
C1 H1 0.9300 .
C2 N3 1.317(10) .
C2 N5 1.354(10) .
C2 H2 0.9300 .
C3 N4 1.307(10) .
C3 N5 1.358(10) .
C3 H3 0.9300 .
C4 N6 1.315(8) .
C4 N7 1.341(8) .
C4 H4 0.9300 .
Cl1 Cu2 2.7338(12) 5_556
Cl1 Cu2 2.7338(12) 6
Cl1 Cu2 2.7338(12) 2_556
N1 N1 1.370(13) 6
N2 C1 1.342(9) 6
N3 N4 1.373(8) .
N6 N6 1.370(12) 6
N7 C4 1.341(8) 6
N7 Cu4 1.872(8) 1_556
O1 O2 1.769(12) 6_575
O1 O2 1.779(11) 5_675
O1 Mo3 2.450(9) 2_655
O1 Mo4 2.499(8) 5_675
O2 O2 1.616(18) 6_575
O2 O1 1.769(12) 6_575
O2 O1 1.779(11) 5_675
O2 Mo2 2.505(9) 6_575
O3 Mo3 1.866(7) 6_575
O6 Mo4 1.870(7) 5_675
O8 Mo3 1.946(7) 2_655

loop_
_geom_torsion_atom_site_label_1
_geom_torsion_atom_site_label_2
_geom_torsion_atom_site_label_3
_geom_torsion_atom_site_label_4
_geom_torsion
_geom_torsion_site_symmetry_1
_geom_torsion_site_symmetry_4
N2 C1 N1 N1 0.4(8) . 6
N2 C1 N1 Cu1 -171.9(6) . .
N3 Cu1 N1 C1 -18.1(14) . .
N3 Cu1 N1 N1 171.0(8) . 6
N1 C1 N2 C1 -0.6(12) . 6
N1 C1 N2 Cu4 173.4(6) . .
N5 C2 N3 N4 -0.3(9) . .
N5 C2 N3 Cu1 174.9(5) . .
N1 Cu1 N3 C2 2.0(14) . .
N1 Cu1 N3 N4 176.4(7) . .
N5 C3 N4 N3 0.5(9) . .
N5 C3 N4 Cu2 177.2(5) . .
C2 N3 N4 C3 -0.1(9) . .
Cu1 N3 N4 C3 -175.4(6) . .
C2 N3 N4 Cu2 -176.8(6) . .
Cu1 N3 N4 Cu2 7.8(9) . .
N6 Cu2 N4 C3 -34.7(12) . .
Cl1 Cu2 N4 C3 147.7(7) . .
N6 Cu2 N4 N3 141.3(7) . .
Cl1 Cu2 N4 N3 -36.3(6) . .
N3 C2 N5 C3 0.6(9) . .
N3 C2 N5 Cu3 -175.8(6) . .
N4 C3 N5 C2 -0.6(9) . .
N4 C3 N5 Cu3 175.7(6) . .
N7 C4 N6 N6 0.1(7) . 6
N7 C4 N6 Cu2 -174.2(6) . .
N4 Cu2 N6 C4 21.8(11) . .
Cl1 Cu2 N6 C4 -160.6(6) . .
N4 Cu2 N6 N6 -151.5(6) . 6
Cl1 Cu2 N6 N6 26.08(16) . 6
N6 C4 N7 C4 -0.2(11) . 6
N6 C4 N7 Cu4 175.2(6) . 1_556
O2 P1 O1 O2 54.4(7) . 6_575
O2 P1 O1 O2 180.000(0) 2_655 6_575
O2 P1 O1 O2 -125.6(7) 5_675 6_575
O1 P1 O1 O2 117.1(4) 6_575 6_575
O1 P1 O1 O2 -62.9(4) 2_655 6_575
O2 P1 O1 O2 180.000(2) . 5_675
O2 P1 O1 O2 125.6(7) 6_575 5_675
O2 P1 O1 O2 -54.4(7) 2_655 5_675
O1 P1 O1 O2 -117.4(4) 6_575 5_675
O1 P1 O1 O2 62.6(4) 2_655 5_675
O2 P1 O1 Mo2 56.6(7) . .
O2 P1 O1 Mo2 2.2(5) 6_575 .
O2 P1 O1 Mo2 -177.8(5) 2_655 .
O2 P1 O1 Mo2 -123.4(7) 5_675 .
O1 P1 O1 Mo2 119.2(4) 6_575 .
O1 P1 O1 Mo2 -60.8(4) 2_655 .
O2 P1 O1 Mo3 -178.0(5) . 2_655
O2 P1 O1 Mo3 127.6(7) 6_575 2_655
O2 P1 O1 Mo3 -52.4(7) 2_655 2_655
O2 P1 O1 Mo3 2.0(5) 5_675 2_655
O1 P1 O1 Mo3 -115.3(4) 6_575 2_655
O1 P1 O1 Mo3 64.7(4) 2_655 2_655
O2 P1 O1 Mo4 -61.3(6) . 5_675
O2 P1 O1 Mo4 -115.7(6) 6_575 5_675
O2 P1 O1 Mo4 64.3(6) 2_655 5_675
O2 P1 O1 Mo4 118.7(6) 5_675 5_675
O1 P1 O1 Mo4 1.3(6) 6_575 5_675
O1 P1 O1 Mo4 -178.7(6) 2_655 5_675
O2 P1 O2 O2 180.000(2) 2_655 6_575
O1 P1 O2 O2 -57.2(4) . 6_575
O1 P1 O2 O2 -122.6(4) 6_575 6_575
O1 P1 O2 O2 57.4(4) 2_655 6_575
O1 P1 O2 O2 122.8(4) 5_675 6_575
O2 P1 O2 O1 122.6(4) 6_575 6_575
O2 P1 O2 O1 -57.4(4) 2_655 6_575
O1 P1 O2 O1 65.4(7) . 6_575
O1 P1 O2 O1 180.000(1) 2_655 6_575
O1 P1 O2 O1 -114.6(7) 5_675 6_575
O2 P1 O2 O1 -122.8(4) 6_575 5_675
O2 P1 O2 O1 57.2(4) 2_655 5_675
O1 P1 O2 O1 180.001(2) . 5_675
O1 P1 O2 O1 114.6(7) 6_575 5_675
O1 P1 O2 O1 -65.4(7) 2_655 5_675
O2 P1 O2 Mo1 1.6(7) 6_575 .
O2 P1 O2 Mo1 -178.4(7) 2_655 .
O1 P1 O2 Mo1 -55.6(7) . .
O1 P1 O2 Mo1 -121.0(6) 6_575 .
O1 P1 O2 Mo1 59.0(6) 2_655 .
O1 P1 O2 Mo1 124.4(7) 5_675 .
O2 P1 O2 Mo2 124.6(4) 6_575 6_575
O2 P1 O2 Mo2 -55.4(4) 2_655 6_575
O1 P1 O2 Mo2 67.4(6) . 6_575
O1 P1 O2 Mo2 2.0(5) 6_575 6_575
O1 P1 O2 Mo2 -178.0(5) 2_655 6_575
O1 P1 O2 Mo2 -112.6(6) 5_675 6_575
O4 Mo1 O5 Mo2 155.3(6) . .
O5 Mo1 O5 Mo2 -102.7(5) 6_575 .
O3 Mo1 O5 Mo2 52.6(6) 6_575 .
O3 Mo1 O5 Mo2 -19.7(11) . .
O2 Mo1 O5 Mo2 -38.2(6) . .
O2 Mo1 O5 Mo2 -10.3(5) 6_575 .
O7 Mo2 O8 Mo3 -155.2(6) . 2_655
O9 Mo2 O8 Mo3 102.8(6) . 2_655
O5 Mo2 O8 Mo3 17.1(12) . 2_655
O6 Mo2 O8 Mo3 -54.7(6) . 2_655
O1 Mo2 O8 Mo3 8.2(5) . 2_655
O2 Mo2 O8 Mo3 36.8(6) 6_575 2_655
O7 Mo2 O9 Mo3 152.1(6) . .
O8 Mo2 O9 Mo3 -105.3(7) . .
O5 Mo2 O9 Mo3 52.3(6) . .
O6 Mo2 O9 Mo3 -17.9(12) . .
O1 Mo2 O9 Mo3 -40.8(6) . .
O2 Mo2 O9 Mo3 -8.7(6) 6_575 .
O10 Mo3 O11 Mo4 -156.3(7) . .
O3 Mo3 O11 Mo4 100.8(8) 6_575 .
O9 Mo3 O11 Mo4 14.8(13) . .
O8 Mo3 O11 Mo4 -54.6(8) 2_655 .
O1 Mo3 O11 Mo4 6.2(6) 2_655 .
